data_2238895
loop_
_publ_author_name
'Kim, Namhun'
'Kim, Haneol'
'Kang, Sung Kwon'

_publ_section_title
;
 A monoclinic polymorph of 1-benzoyl-4-thiobiuret
;
_journal_coeditor_code LR2116
_journal_issue 12
_journal_name_full 'Acta Crystallographica Section E'
_journal_page_first o1760
_journal_paper_doi 10.1107/S1600536813030250
_journal_volume 69
_journal_year 2013
_chemical_formula_moiety 'C9 H9 N3 O2 S'
_chemical_formula_sum 'C9 H9 N3 O2 S'
_chemical_formula_weight 223.25
_chemical_name_common
;
1-Benzoyl-4-thiobiuret
;
_chemical_name_systematic
;
{[(Phenylformamido)carbonyl]amino}methanethioamide
;
_space_group_IT_number 15
_symmetry_cell_setting monoclinic
_symmetry_space_group_name_Hall '-C 2yc'
_symmetry_space_group_name_H-M 'C 1 2/c 1'
_atom_sites_solution_hydrogens mixed
_audit_creation_method 'WinGX routine CIF_UPDATE'
_cell_angle_alpha 90
_cell_angle_beta 94.166(3)
_cell_angle_gamma 90
_cell_formula_units_Z 8
_cell_length_a 14.4259(14)
_cell_length_b 6.6145(6)
_cell_length_c 21.722(2)
_cell_measurement_reflns_used 883
_cell_measurement_temperature 296(2)
_cell_measurement_theta_max 20.68
_cell_measurement_theta_min 2.83
_cell_volume 2067.2(3)
_computing_cell_refinement 'SAINT (Bruker, 2002)'
_computing_data_collection 'SMART (Bruker, 2002)'
_computing_data_reduction 'SAINT (Bruker, 2002)'
_computing_molecular_graphics 'ORTEP-3 for Windows (Farrugia, 2012)'
_computing_publication_material 'WinGX (Farrugia, 2012)'
_computing_structure_refinement 'SHELXL2013 (Sheldrick, 2008)'
_computing_structure_solution 'SHELXS2013 (Sheldrick, 2008)'
_diffrn_ambient_temperature 296(2)
_diffrn_measured_fraction_theta_full 0.976
_diffrn_measured_fraction_theta_max 0.972
_diffrn_measurement_device_type 'Bruker SMART CCD area-detector'
_diffrn_measurement_method '\f and \w scans'
_diffrn_radiation_monochromator graphite
_diffrn_radiation_type MoK\a
_diffrn_radiation_wavelength 0.71073
_diffrn_reflns_av_R_equivalents 0.0586
_diffrn_reflns_limit_h_max 17
_diffrn_reflns_limit_h_min -14
_diffrn_reflns_limit_k_max 3
_diffrn_reflns_limit_k_min -8
_diffrn_reflns_limit_l_max 14
_diffrn_reflns_limit_l_min -26
_diffrn_reflns_number 7756
_diffrn_reflns_theta_full 25.242
_diffrn_reflns_theta_max 25.992
_diffrn_reflns_theta_min 1.88
_exptl_absorpt_coefficient_mu 0.296
_exptl_absorpt_correction_T_max 0.99
_exptl_absorpt_correction_T_min 0.96
_exptl_absorpt_correction_type multi-scan
_exptl_absorpt_process_details '(SADABS; Bruker, 2002)'
_exptl_crystal_colour yellow
_exptl_crystal_density_diffrn 1.435
_exptl_crystal_description block
_exptl_crystal_F_000 928
_exptl_crystal_size_max 0.18
_exptl_crystal_size_mid 0.12
_exptl_crystal_size_min 0.04
_refine_diff_density_max 0.212
_refine_diff_density_min -0.227
_refine_ls_extinction_method none
_refine_ls_goodness_of_fit_ref 1.027
_refine_ls_hydrogen_treatment mixed
_refine_ls_matrix_type full
_refine_ls_number_parameters 152
_refine_ls_number_reflns 1973
_refine_ls_number_restraints 0
_refine_ls_restrained_S_all 1.027
_refine_ls_R_factor_all 0.0834
_refine_ls_R_factor_gt 0.0467
_refine_ls_shift/su_max 0.001
_refine_ls_shift/su_mean 0
_refine_ls_structure_factor_coef Fsqd
_refine_ls_weighting_details 'w=1/[\s^2^(Fo^2^)+(0.0483P)^2^+0.5497P] where P=(Fo^2^+2Fc^2^)/3'
_refine_ls_weighting_scheme calc
_refine_ls_wR_factor_ref 0.1151
_reflns_number_gt 1293
_reflns_number_total 1973
_reflns_threshold_expression I>2\s(I)
_cod_data_source_file lr2116.cif
_cod_data_source_block I
_cod_original_sg_symbol_H-M 'C 2/c'
_cod_database_code 2238895

loop_
_space_group_symop_operation_xyz
'x, y, z'
'-x, y, -z+1/2'
'x+1/2, y+1/2, z'
'-x+1/2, y+1/2, -z+1/2'
'-x, -y, -z'
'x, -y, z-1/2'
'-x+1/2, -y+1/2, -z'
'x+1/2, -y+1/2, z-1/2'

loop_
_atom_site_type_symbol
_atom_site_label
_atom_site_fract_x
_atom_site_fract_y
_atom_site_fract_z
_atom_site_U_iso_or_equiv
_atom_site_adp_type
_atom_site_calc_flag
_atom_site_occupancy
C C1 0.33533(17) 1.0358(4) 0.65485(12) 0.0376(6) Uani d 1
C C2 0.3931(2) 1.1557(4) 0.69320(13) 0.0488(7) Uani d 1
H H2 0.4542 1.1162 0.7031 0.059 Uiso calc 1
C C3 0.3604(2) 1.3340(4) 0.71691(15) 0.0589(9) Uani d 1
H H3 0.3994 1.4133 0.7429 0.071 Uiso calc 1
C C4 0.2704(2) 1.3943(4) 0.70214(14) 0.0573(9) Uani d 1
H H4 0.2492 1.5159 0.7174 0.069 Uiso calc 1
C C5 0.2120(2) 1.2761(4) 0.66512(15) 0.0563(8) Uani d 1
H H5 0.1508 1.3161 0.6559 0.068 Uiso calc 1
C C6 0.24417(19) 1.0959(4) 0.64118(13) 0.0486(7) Uani d 1
H H6 0.2043 1.0158 0.616 0.058 Uiso calc 1
C C7 0.37532(18) 0.8447(4) 0.63138(13) 0.0396(7) Uani d 1
O O8 0.44757(13) 0.7726(3) 0.65381(9) 0.0561(6) Uani d 1
N N9 0.32479(17) 0.7544(3) 0.58270(11) 0.0439(6) Uani d 1
H H9 0.2806(18) 0.812(4) 0.5652(12) 0.039(8) Uiso d 1
C C10 0.34054(18) 0.5751(4) 0.55260(13) 0.0384(6) Uani d 1
O O11 0.28343(12) 0.5116(3) 0.51289(9) 0.0472(5) Uani d 1
N N12 0.42172(15) 0.4788(3) 0.57068(11) 0.0393(6) Uani d 1
H H12 0.4561(17) 0.535(4) 0.6002(12) 0.037(8) Uiso d 1
C C13 0.45494(17) 0.3010(4) 0.54659(13) 0.0382(7) Uani d 1
S S14 0.55856(5) 0.21601(11) 0.57483(4) 0.0510(3) Uani d 1
N N15 0.40313(19) 0.2107(4) 0.50312(13) 0.0521(7) Uani d 1
H H15A 0.425(2) 0.083(5) 0.4869(15) 0.086(11) Uiso d 1
H H15B 0.351(2) 0.248(5) 0.4927(15) 0.068(11) Uiso d 1

loop_
_atom_site_aniso_label
_atom_site_aniso_U_11
_atom_site_aniso_U_22
_atom_site_aniso_U_33
_atom_site_aniso_U_12
_atom_site_aniso_U_13
_atom_site_aniso_U_23
C1 0.0416(16) 0.0347(14) 0.0363(16) -0.0008(11) 0.0021(12) -0.0012(12)
C2 0.0482(18) 0.0489(17) 0.0488(19) -0.0032(13) 0.0008(14) -0.0116(15)
C3 0.071(2) 0.0495(18) 0.056(2) -0.0128(16) 0.0079(17) -0.0189(16)
C4 0.076(2) 0.0399(17) 0.057(2) 0.0053(15) 0.0172(17) -0.0096(15)
C5 0.058(2) 0.0545(19) 0.057(2) 0.0191(15) 0.0040(15) -0.0054(16)
C6 0.0497(18) 0.0467(17) 0.0487(19) 0.0032(13) -0.0009(14) -0.0070(14)
C7 0.0392(17) 0.0348(14) 0.0440(18) 0.0001(11) -0.0025(13) -0.0001(13)
O8 0.0495(13) 0.0491(12) 0.0667(15) 0.0115(10) -0.0165(11) -0.0113(10)
N9 0.0457(15) 0.0362(13) 0.0476(16) 0.0126(11) -0.0111(12) -0.0071(11)
C10 0.0351(15) 0.0319(14) 0.0476(18) 0.0022(11) -0.0005(13) -0.0022(13)
O11 0.0416(11) 0.0413(11) 0.0568(13) 0.0059(9) -0.0097(10) -0.0098(10)
N12 0.0349(13) 0.0330(12) 0.0488(16) 0.0047(10) -0.0054(11) -0.0070(11)
C13 0.0353(15) 0.0312(13) 0.0486(18) 0.0004(11) 0.0059(13) -0.0012(13)
S14 0.0368(4) 0.0439(4) 0.0713(6) 0.0082(3) -0.0014(4) -0.0077(4)
N15 0.0417(17) 0.0421(15) 0.071(2) 0.0092(12) -0.0036(14) -0.0195(13)

loop_
_atom_type_symbol
_atom_type_description
_atom_type_scat_dispersion_real
_atom_type_scat_dispersion_imag
_atom_type_scat_source
C C 0.0033 0.0016 'International Tables Vol C Tables 4.2.6.8 and 6.1.1.4'
H H 0 0 'International Tables Vol C Tables 4.2.6.8 and 6.1.1.4'
N N 0.0061 0.0033 'International Tables Vol C Tables 4.2.6.8 and 6.1.1.4'
O O 0.0106 0.006 'International Tables Vol C Tables 4.2.6.8 and 6.1.1.4'
S S 0.1246 0.1234 'International Tables Vol C Tables 4.2.6.8 and 6.1.1.4'

loop_
_geom_angle_atom_site_label_1
_geom_angle_atom_site_label_2
_geom_angle_atom_site_label_3
_geom_angle
C2 C1 C6 119.0(2)
C2 C1 C7 117.4(2)
C6 C1 C7 123.6(2)
C3 C2 C1 120.4(3)
C3 C2 H2 119.8
C1 C2 H2 119.8
C4 C3 C2 120.2(3)
C4 C3 H3 119.9
C2 C3 H3 119.9
C5 C4 C3 120.2(3)
C5 C4 H4 119.9
C3 C4 H4 119.9
C4 C5 C6 120.1(3)
C4 C5 H5 120
C6 C5 H5 120
C1 C6 C5 120.1(3)
C1 C6 H6 119.9
C5 C6 H6 119.9
O8 C7 N9 121.9(2)
O8 C7 C1 122.4(2)
N9 C7 C1 115.7(2)
C7 N9 C10 129.8(2)
C7 N9 H9 120.5(19)
C10 N9 H9 109.4(19)
O11 C10 N12 124.2(2)
O11 C10 N9 120.2(2)
N12 C10 N9 115.6(2)
C10 N12 C13 126.9(2)
C10 N12 H12 116.6(17)
C13 N12 H12 116.5(17)
N15 C13 N12 117.7(2)
N15 C13 S14 124.1(2)
N12 C13 S14 118.1(2)
C13 N15 H15A 118.2(18)
C13 N15 H15B 122(2)
H15A N15 H15B 119(3)

loop_
_geom_bond_atom_site_label_1
_geom_bond_atom_site_label_2
_geom_bond_distance
C1 C2 1.384(4)
C1 C6 1.385(3)
C1 C7 1.494(3)
C2 C3 1.383(4)
C2 H2 0.93
C3 C4 1.373(4)
C3 H3 0.93
C4 C5 1.367(4)
C4 H4 0.93
C5 C6 1.393(4)
C5 H5 0.93
C6 H6 0.93
C7 O8 1.216(3)
C7 N9 1.376(3)
N9 C10 1.381(3)
N9 H9 0.81(3)
C10 O11 1.223(3)
C10 N12 1.366(3)
N12 C13 1.386(3)
N12 H12 0.86(3)
C13 N15 1.306(4)
C13 S14 1.671(3)
N15 H15A 0.98(4)
N15 H15B 0.81(3)

loop_
_geom_hbond_atom_site_label_D
_geom_hbond_atom_site_label_H
_geom_hbond_atom_site_label_A
_geom_hbond_site_symmetry_A
_geom_hbond_distance_DH
_geom_hbond_distance_HA
_geom_hbond_distance_DA
_geom_hbond_angle_DHA
N9 H9 O11 7_566 0.81(3) 2.20(3) 2.945(3) 151(2)
N12 H12 O8 . 0.86(3) 1.97(3) 2.661(3) 136(2)
N15 H15A S14 5_656 0.98(4) 2.41(4) 3.358(3) 163(3)
N15 H15B O11 . 0.81(3) 2.06(3) 2.653(3) 130(3)
